data_7060140
loop_
_publ_author_name
'Rakhimova, Elena B.'
'Kirsanov, Victor Yu.'
'Mescheryakova, Ekaterina S.'
'Khalilov, Leonard M.'
'Ibragimov, Askhat G.'

_publ_section_title
;
 N-Substituted tetrahydropentaazadibenzocycloheptafluorenes -- a new type
 of condensed polyazapolycyclic system
;
_journal_issue 3
_journal_name_full 'New Journal of Chemistry'
_journal_page_first 1240
_journal_page_last 1246
_journal_paper_doi 10.1039/D0NJ05270A
_journal_volume 45
_journal_year 2021
_chemical_formula_moiety 'C22 H25 N5'
_chemical_formula_sum 'C22 H25 N5'
_chemical_formula_weight 359.47
_space_group_crystal_system monoclinic
_space_group_IT_number 14
_space_group_name_Hall '-P 2yn'
_space_group_name_H-M_alt 'P 1 21/n 1'
_atom_sites_solution_hydrogens geom
_atom_sites_solution_primary direct
_audit_creation_date 2020-03-11
_audit_creation_method
;
Olex2 1.2
(compiled 2018.05.29 svn.r3508 for OlexSys, GUI svn.r5506)
;
_audit_update_record
;
2020-03-13 deposited with the CCDC.	2020-12-10 downloaded from the CCDC.
;
_cell_angle_alpha 90
_cell_angle_beta 91.070(4)
_cell_angle_gamma 90
_cell_formula_units_Z 4
_cell_length_a 9.5806(4)
_cell_length_b 18.4584(9)
_cell_length_c 10.4334(4)
_cell_measurement_reflns_used 2524
_cell_measurement_temperature 293(2)
_cell_measurement_theta_max 27.6520
_cell_measurement_theta_min 2.3070
_cell_volume 1844.75(14)
_computing_cell_refinement
;
CrysAlisPro, Agilent Technologies,
Version 1.171.37.35 (release 13-08-2014 CrysAlis171 .NET)
(compiled Aug 13 2014,18:06:01)
;
_computing_data_collection
;
CrysAlisPro, Agilent Technologies,
Version 1.171.37.35 (release 13-08-2014 CrysAlis171 .NET)
(compiled Aug 13 2014,18:06:01)
;
_computing_data_reduction
;
CrysAlisPro, Agilent Technologies,
Version 1.171.37.35 (release 13-08-2014 CrysAlis171 .NET)
(compiled Aug 13 2014,18:06:01)
;
_computing_molecular_graphics 'Olex2 (Dolomanov et al., 2009)'
_computing_publication_material 'Olex2 (Dolomanov et al., 2009)'
_computing_structure_refinement 'ShelXL (Sheldrick, 2015)'
_computing_structure_solution 'ShelXS (Sheldrick, 2008)'
_diffrn_ambient_temperature 293(2)
_diffrn_detector 'CCD plate'
_diffrn_detector_area_resol_mean 16.1709
_diffrn_detector_type Eos
_diffrn_measured_fraction_theta_full 0.999
_diffrn_measured_fraction_theta_max 0.861
_diffrn_measurement_details
;
#__ type_ start__ end____ width___ exp.time_
  1 omega   14.00   42.00   1.0000    2.3450
omega____ theta____ kappa____ phi______ frames
    -      -16.4011   77.0000 -120.0000 28

#__ type_ start__ end____ width___ exp.time_
  2 omega   25.00   51.00   1.0000    2.3450
omega____ theta____ kappa____ phi______ frames
    -      -16.4011   77.0000 -180.0000 26

#__ type_ start__ end____ width___ exp.time_
  3 omega   10.00   84.00   1.0000    2.3450
omega____ theta____ kappa____ phi______ frames
    -       17.1042   77.0000  -30.0000 74

#__ type_ start__ end____ width___ exp.time_
  4 omega   -8.00   81.00   1.0000    2.3450
omega____ theta____ kappa____ phi______ frames
    -       17.1042   77.0000   90.0000 89
;
_diffrn_measurement_device 'four-circle diffractometer'
_diffrn_measurement_device_type 'Xcalibur, Eos'
_diffrn_measurement_method '\w scans'
_diffrn_orient_matrix_UB_11 -0.0649318000
_diffrn_orient_matrix_UB_12 0.0085820000
_diffrn_orient_matrix_UB_13 0.0278597000
_diffrn_orient_matrix_UB_21 -0.0347804000
_diffrn_orient_matrix_UB_22 -0.0079419000
_diffrn_orient_matrix_UB_23 -0.0589735000
_diffrn_orient_matrix_UB_31 -0.0077648000
_diffrn_orient_matrix_UB_32 -0.0365637000
_diffrn_orient_matrix_UB_33 0.0193941000
_diffrn_radiation_monochromator graphite
_diffrn_radiation_probe x-ray
_diffrn_radiation_type MoK\a
_diffrn_radiation_wavelength 0.71073
_diffrn_reflns_av_R_equivalents 0.0219
_diffrn_reflns_av_unetI/netI 0.0400
_diffrn_reflns_Laue_measured_fraction_full 0.999
_diffrn_reflns_Laue_measured_fraction_max 0.861
_diffrn_reflns_limit_h_max 12
_diffrn_reflns_limit_h_min -7
_diffrn_reflns_limit_k_max 24
_diffrn_reflns_limit_k_min -13
_diffrn_reflns_limit_l_max 14
_diffrn_reflns_limit_l_min -14
_diffrn_reflns_number 8627
_diffrn_reflns_point_group_measured_fraction_full 0.999
_diffrn_reflns_point_group_measured_fraction_max 0.861
_diffrn_reflns_theta_full 25.242
_diffrn_reflns_theta_max 29.011
_diffrn_reflns_theta_min 2.395
_diffrn_source 'Enhance (Mo) X-ray Source'
_exptl_absorpt_coefficient_mu 0.079
_exptl_absorpt_correction_T_max 1.00000
_exptl_absorpt_correction_T_min 0.88333
_exptl_absorpt_correction_type multi-scan
_exptl_absorpt_process_details
;
CrysAlisPro, Agilent Technologies,
Version 1.171.37.35 (release 13-08-2014 CrysAlis171 .NET)
(compiled Aug 13 2014,18:06:01)
Empirical absorption correction using spherical harmonics,
 implemented in SCALE3 ABSPACK scaling algorithm.
;
_exptl_crystal_colour colourless
_exptl_crystal_colour_primary colourless
_exptl_crystal_density_diffrn 1.294
_exptl_crystal_description prizm
_exptl_crystal_F_000 768.0
_refine_diff_density_max 0.141
_refine_diff_density_min -0.178
_refine_diff_density_rms 0.042
_refine_ls_extinction_method none
_refine_ls_goodness_of_fit_ref 1.019
_refine_ls_hydrogen_treatment constr
_refine_ls_matrix_type full
_refine_ls_number_parameters 244
_refine_ls_number_reflns 4221
_refine_ls_number_restraints 0
_refine_ls_restrained_S_all 1.019
_refine_ls_R_factor_all 0.0880
_refine_ls_R_factor_gt 0.0479
_refine_ls_shift/su_max 0.000
_refine_ls_shift/su_mean 0.000
_refine_ls_structure_factor_coef Fsqd
_refine_ls_weighting_details 'w=1/[\s^2^(Fo^2^)+(0.0610P)^2^+0.0140P] where P=(Fo^2^+2Fc^2^)/3'
_refine_ls_weighting_scheme calc
_refine_ls_wR_factor_gt 0.1079
_refine_ls_wR_factor_ref 0.1270
_reflns_Friedel_coverage 0.000
_reflns_number_gt 2637
_reflns_number_total 4221
_reflns_threshold_expression 'I > 2\s(I)'
_cod_data_source_file d0nj05270a2.cif
_cod_data_source_block kvy-219
_cod_depositor_comments 'Adding full bibliography for 7060140.cif.'
_cod_original_cell_volume 1844.74(14)
_cod_original_sg_symbol_H-M 'P 21/n'
_cod_database_code 7060140
_shelx_shelxl_version_number 2018/3
_shelx_space_group_comment
;
The symmetry employed for this shelxl refinement is uniquely defined
by the following loop, which should always be used as a source of
symmetry information in preference to the above space-group names.
They are only intended as comments.
;
_olex2_refinement_description
;
1. Fixed Uiso
 At 1.2 times of:
  All C(H) groups, All C(H,H) groups
2.a Ternary CH refined with riding coordinates:
 C13C(H13C), C13B(H13B), C1'(H1')
2.b Secondary CH2 refined with riding coordinates:
 C6(H6A,H6B), C14(H14A,H14B), C13(H13A,H13D), C11(H11A,H11B), C5(H5A,H5B),
 C3'(H3'A,H3'B), C2'(H2'A,H2'B)
2.c Aromatic/amide H refined with riding coordinates:
 C4(H4), C10(H10), C7(H7), C1(H1), C9(H9), C8(H8), C3(H3), C2(H2)
;

loop_
_space_group_symop_operation_xyz
'x, y, z'
'-x+1/2, y+1/2, -z+1/2'
'-x, -y, -z'
'x-1/2, -y-1/2, z-1/2'

loop_
_atom_site_label
_atom_site_type_symbol
_atom_site_fract_x
_atom_site_fract_y
_atom_site_fract_z
_atom_site_U_iso_or_equiv
_atom_site_adp_type
_atom_site_occupancy
_atom_site_site_symmetry_order
_atom_site_calc_flag
_atom_site_refinement_flags_posn
_atom_site_refinement_flags_adp
_atom_site_refinement_flags_occupancy
_atom_site_disorder_assembly
_atom_site_disorder_group
N5A N 0.21571(11) 0.06843(7) 0.94648(11) 0.0412(3) Uani 1 1 d . . . . .
C10A C 0.08518(14) 0.15483(9) 1.11830(13) 0.0426(4) Uani 1 1 d . . . . .
N12 N 0.12732(12) -0.00326(7) 1.32415(11) 0.0448(3) Uani 1 1 d . . . . .
N13A N 0.23626(12) -0.08226(7) 1.16410(11) 0.0435(3) Uani 1 1 d . . . . .
N10B N 0.10249(12) 0.08170(7) 1.14441(11) 0.0446(3) Uani 1 1 d . . . . .
N4B N 0.26900(13) -0.04985(7) 0.94331(12) 0.0490(3) Uani 1 1 d . . . . .
C13C C 0.20994(14) 0.04285(8) 1.07811(12) 0.0379(4) Uani 1 1 d . . . . .
H13C H 0.300307 0.050939 1.121311 0.046 Uiso 1 1 calc R . . . .
C6A C 0.16337(15) 0.18781(9) 1.02186(14) 0.0458(4) Uani 1 1 d . . . . .
C13B C 0.18737(15) -0.03741(8) 1.05802(13) 0.0412(4) Uani 1 1 d . . . . .
H13B H 0.088438 -0.047117 1.039649 0.049 Uiso 1 1 calc R . . . .
C6 C 0.25781(16) 0.14371(9) 0.94033(15) 0.0506(4) Uani 1 1 d . . . . .
H6A H 0.252265 0.160622 0.852361 0.061 Uiso 1 1 calc R . . . .
H6B H 0.353592 0.148763 0.970807 0.061 Uiso 1 1 calc R . . . .
C4A C 0.33987(15) -0.11346(9) 0.92389(14) 0.0473(4) Uani 1 1 d . . . . .
C14 C 0.23410(17) -0.15860(9) 1.12447(15) 0.0540(4) Uani 1 1 d . . . . .
H14A H 0.138865 -0.172981 1.104082 0.065 Uiso 1 1 calc R . . . .
H14B H 0.267979 -0.188618 1.194729 0.065 Uiso 1 1 calc R . . . .
C14A C 0.32268(16) -0.17034(10) 1.01047(16) 0.0519(4) Uani 1 1 d . . . . .
C13 C 0.14056(16) -0.07445(9) 1.27191(14) 0.0495(4) Uani 1 1 d . . . . .
H13A H 0.048695 -0.090649 1.243705 0.059 Uiso 1 1 calc R . . . .
H13D H 0.171721 -0.106680 1.340066 0.059 Uiso 1 1 calc R . . . .
C11 C 0.04043(15) 0.04705(9) 1.25624(14) 0.0504(4) Uani 1 1 d . . . . .
H11A H 0.012766 0.084700 1.315452 0.061 Uiso 1 1 calc R . . . .
H11B H -0.043697 0.021999 1.228086 0.061 Uiso 1 1 calc R . . . .
C4 C 0.42537(17) -0.12293(10) 0.81826(16) 0.0581(5) Uani 1 1 d . . . . .
H4 H 0.439066 -0.084775 0.761659 0.070 Uiso 1 1 calc R . . . .
C10 C -0.01237(16) 0.19736(10) 1.18205(16) 0.0559(5) Uani 1 1 d . . . . .
H10 H -0.069975 0.176116 1.242182 0.067 Uiso 1 1 calc R . . . .
C5 C 0.30920(16) 0.01806(9) 0.88616(14) 0.0479(4) Uani 1 1 d . . . . .
H5A H 0.294971 0.017344 0.793878 0.057 Uiso 1 1 calc R . . . .
H5B H 0.406011 0.029602 0.905885 0.057 Uiso 1 1 calc R . . . .
C1' C 0.24472(16) 0.02575(9) 1.39200(14) 0.0508(4) Uani 1 1 d . . . . .
H1' H 0.322222 0.043151 1.340312 0.061 Uiso 1 1 calc R . . . .
C7 C 0.14894(18) 0.26140(10) 0.99981(17) 0.0597(5) Uani 1 1 d . . . . .
H7 H 0.202674 0.283195 0.937294 0.072 Uiso 1 1 calc R . . . .
C1 C 0.3883(2) -0.23526(10) 0.98725(19) 0.0681(5) Uani 1 1 d . . . . .
H1 H 0.377214 -0.273454 1.044294 0.082 Uiso 1 1 calc R . . . .
C3' C 0.2817(2) -0.00650(11) 1.51851(15) 0.0658(5) Uani 1 1 d . . . . .
H3'A H 0.225162 -0.046432 1.548447 0.079 Uiso 1 1 calc R . . . .
H3'B H 0.379909 -0.009412 1.542420 0.079 Uiso 1 1 calc R . . . .
C9 C -0.0241(2) 0.27042(11) 1.15673(18) 0.0692(5) Uani 1 1 d . . . . .
H9 H -0.088646 0.297877 1.201107 0.083 Uiso 1 1 calc R . . . .
C2' C 0.2168(2) 0.06621(11) 1.51278(16) 0.0696(5) Uani 1 1 d . . . . .
H2'A H 0.275413 0.107686 1.532959 0.084 Uiso 1 1 calc R . . . .
H2'B H 0.120608 0.070652 1.538989 0.084 Uiso 1 1 calc R . . . .
C8 C 0.0572(2) 0.30321(11) 1.0679(2) 0.0725(6) Uani 1 1 d . . . . .
H8 H 0.050858 0.352842 1.053531 0.087 Uiso 1 1 calc R . . . .
C3 C 0.4893(2) -0.18838(13) 0.7976(2) 0.0763(6) Uani 1 1 d . . . . .
H3 H 0.545756 -0.194461 0.726906 0.092 Uiso 1 1 calc R . . . .
C2 C 0.4701(2) -0.24486(13) 0.8811(2) 0.0837(7) Uani 1 1 d . . . . .
H2 H 0.512074 -0.289423 0.866178 0.100 Uiso 1 1 calc R . . . .

loop_
_atom_site_aniso_label
_atom_site_aniso_U_11
_atom_site_aniso_U_22
_atom_site_aniso_U_33
_atom_site_aniso_U_23
_atom_site_aniso_U_13
_atom_site_aniso_U_12
N5A 0.0418(7) 0.0519(8) 0.0303(6) 0.0058(6) 0.0061(5) 0.0003(6)
C10A 0.0396(8) 0.0531(10) 0.0350(7) 0.0001(7) -0.0040(6) 0.0007(7)
N12 0.0463(7) 0.0549(8) 0.0332(6) 0.0040(6) 0.0019(5) -0.0046(6)
N13A 0.0483(7) 0.0455(8) 0.0368(7) 0.0036(6) -0.0007(6) -0.0027(6)
N10B 0.0478(7) 0.0504(8) 0.0360(7) 0.0053(6) 0.0115(6) 0.0030(6)
N4B 0.0539(8) 0.0561(9) 0.0373(7) 0.0018(7) 0.0093(6) 0.0066(7)
C13C 0.0352(7) 0.0509(9) 0.0277(7) 0.0044(7) 0.0026(6) -0.0021(7)
C6A 0.0418(8) 0.0536(10) 0.0417(8) 0.0064(8) -0.0025(7) 0.0002(7)
C13B 0.0375(7) 0.0534(10) 0.0328(7) 0.0006(7) 0.0018(6) -0.0013(7)
C6 0.0495(9) 0.0588(11) 0.0437(8) 0.0136(8) 0.0064(7) -0.0026(8)
C4A 0.0422(8) 0.0581(11) 0.0412(8) -0.0124(8) -0.0100(7) 0.0065(8)
C14 0.0592(10) 0.0486(10) 0.0538(10) 0.0022(8) -0.0066(8) -0.0025(8)
C14A 0.0521(9) 0.0514(10) 0.0515(9) -0.0089(9) -0.0133(8) 0.0001(8)
C13 0.0533(9) 0.0563(11) 0.0389(8) 0.0083(8) 0.0024(7) -0.0111(8)
C11 0.0437(8) 0.0675(11) 0.0405(8) 0.0095(8) 0.0097(7) 0.0017(8)
C4 0.0544(9) 0.0741(13) 0.0457(9) -0.0142(9) -0.0040(8) 0.0114(9)
C10 0.0544(10) 0.0657(12) 0.0477(9) -0.0028(9) 0.0035(8) 0.0096(9)
C5 0.0489(9) 0.0623(11) 0.0327(8) 0.0028(8) 0.0062(7) 0.0025(8)
C1' 0.0491(9) 0.0690(11) 0.0343(8) 0.0024(8) 0.0044(7) -0.0108(8)
C7 0.0586(10) 0.0583(11) 0.0621(11) 0.0139(10) -0.0034(9) -0.0010(9)
C1 0.0773(13) 0.0534(11) 0.0728(13) -0.0159(10) -0.0168(11) 0.0061(10)
C3' 0.0708(12) 0.0884(15) 0.0380(9) 0.0042(9) -0.0054(8) -0.0013(11)
C9 0.0722(12) 0.0686(13) 0.0666(12) -0.0066(11) 0.0005(10) 0.0221(10)
C2' 0.0790(12) 0.0791(14) 0.0506(10) -0.0143(10) -0.0009(9) -0.0044(11)
C8 0.0790(13) 0.0561(12) 0.0820(14) 0.0034(11) -0.0058(12) 0.0136(11)
C3 0.0744(13) 0.0925(16) 0.0617(12) -0.0303(13) -0.0057(10) 0.0237(12)
C2 0.0931(16) 0.0713(15) 0.0863(15) -0.0332(13) -0.0136(13) 0.0252(12)

loop_
_atom_type_symbol
_atom_type_description
_atom_type_scat_dispersion_real
_atom_type_scat_dispersion_imag
_atom_type_scat_source
C C 0.0033 0.0016 'International Tables Vol C Tables 4.2.6.8 and 6.1.1.4'
H H 0.0000 0.0000 'International Tables Vol C Tables 4.2.6.8 and 6.1.1.4'
N N 0.0061 0.0033 'International Tables Vol C Tables 4.2.6.8 and 6.1.1.4'
O O 0.0106 0.0060 'International Tables Vol C Tables 4.2.6.8 and 6.1.1.4'

loop_
_geom_angle_atom_site_label_1
_geom_angle_atom_site_label_2
_geom_angle_atom_site_label_3
_geom_angle
_geom_angle_site_symmetry_1
_geom_angle_site_symmetry_3
_geom_angle_publ_flag
C6 N5A C13C 111.64(11) . . ?
C5 N5A C13C 103.73(11) . . ?
C5 N5A C6 115.02(12) . . ?
N10B C10A C6A 119.96(14) . . ?
N10B C10A C10 122.12(14) . . ?
C10 C10A C6A 117.88(16) . . ?
C11 N12 C13 117.66(13) . . ?
C1' N12 C13 117.45(13) . . ?
C1' N12 C11 116.80(14) . . ?
C13B N13A C14 109.25(12) . . ?
C13B N13A C13 109.26(11) . . ?
C14 N13A C13 107.67(12) . . ?
C10A N10B C13C 118.28(12) . . ?
C10A N10B C11 122.16(12) . . ?
C13C N10B C11 117.94(12) . . ?
C4A N4B C13B 121.96(13) . . ?
C4A N4B C5 123.03(13) . . ?
C5 N4B C13B 110.68(12) . . ?
N5A C13C H13C 109.6 . . ?
N5A C13C C13B 101.26(11) . . ?
N10B C13C N5A 109.36(11) . . ?
N10B C13C H13C 109.6 . . ?
N10B C13C C13B 116.90(12) . . ?
C13B C13C H13C 109.6 . . ?
C10A C6A C6 120.55(15) . . ?
C7 C6A C10A 119.44(15) . . ?
C7 C6A C6 119.97(14) . . ?
N13A C13B N4B 111.40(12) . . ?
N13A C13B C13C 114.19(12) . . ?
N13A C13B H13B 110.0 . . ?
N4B C13B C13C 100.98(11) . . ?
N4B C13B H13B 110.0 . . ?
C13C C13B H13B 110.0 . . ?
N5A C6 C6A 108.98(12) . . ?
N5A C6 H6A 109.9 . . ?
N5A C6 H6B 109.9 . . ?
C6A C6 H6A 109.9 . . ?
C6A C6 H6B 109.9 . . ?
H6A C6 H6B 108.3 . . ?
N4B C4A C14A 118.86(15) . . ?
N4B C4A C4 121.49(16) . . ?
C4 C4A C14A 119.63(16) . . ?
N13A C14 H14A 109.4 . . ?
N13A C14 H14B 109.4 . . ?
N13A C14 C14A 111.04(13) . . ?
H14A C14 H14B 108.0 . . ?
C14A C14 H14A 109.4 . . ?
C14A C14 H14B 109.4 . . ?
C4A C14A C14 118.87(15) . . ?
C1 C14A C4A 118.73(17) . . ?
C1 C14A C14 122.40(17) . . ?
N12 C13 N13A 116.27(12) . . ?
N12 C13 H13A 108.2 . . ?
N12 C13 H13D 108.2 . . ?
N13A C13 H13A 108.2 . . ?
N13A C13 H13D 108.2 . . ?
H13A C13 H13D 107.4 . . ?
N12 C11 N10B 115.95(12) . . ?
N12 C11 H11A 108.3 . . ?
N12 C11 H11B 108.3 . . ?
N10B C11 H11A 108.3 . . ?
N10B C11 H11B 108.3 . . ?
H11A C11 H11B 107.4 . . ?
C4A C4 H4 119.9 . . ?
C3 C4 C4A 120.24(19) . . ?
C3 C4 H4 119.9 . . ?
C10A C10 H10 119.6 . . ?
C9 C10 C10A 120.71(17) . . ?
C9 C10 H10 119.6 . . ?
N5A C5 H5A 111.4 . . ?
N5A C5 H5B 111.4 . . ?
N4B C5 N5A 101.93(11) . . ?
N4B C5 H5A 111.4 . . ?
N4B C5 H5B 111.4 . . ?
H5A C5 H5B 109.2 . . ?
N12 C1' H1' 116.7 . . ?
N12 C1' C3' 117.72(14) . . ?
N12 C1' C2' 117.13(14) . . ?
C3' C1' H1' 116.7 . . ?
C3' C1' C2' 59.60(11) . . ?
C2' C1' H1' 116.7 . . ?
C6A C7 H7 119.1 . . ?
C8 C7 C6A 121.82(17) . . ?
C8 C7 H7 119.1 . . ?
C14A C1 H1 119.3 . . ?
C14A C1 C2 121.4(2) . . ?
C2 C1 H1 119.3 . . ?
C1' C3' H3'A 117.7 . . ?
C1' C3' H3'B 117.7 . . ?
H3'A C3' H3'B 114.8 . . ?
C2' C3' C1' 60.48(11) . . ?
C2' C3' H3'A 117.7 . . ?
C2' C3' H3'B 117.7 . . ?
C10 C9 H9 119.4 . . ?
C8 C9 C10 121.28(18) . . ?
C8 C9 H9 119.4 . . ?
C1' C2' H2'A 117.8 . . ?
C1' C2' H2'B 117.8 . . ?
C3' C2' C1' 59.92(11) . . ?
C3' C2' H2'A 117.8 . . ?
C3' C2' H2'B 117.8 . . ?
H2'A C2' H2'B 114.9 . . ?
C7 C8 H8 120.7 . . ?
C9 C8 C7 118.68(19) . . ?
C9 C8 H8 120.7 . . ?
C4 C3 H3 119.9 . . ?
C2 C3 C4 120.22(19) . . ?
C2 C3 H3 119.9 . . ?
C1 C2 H2 120.1 . . ?
C3 C2 C1 119.75(19) . . ?
C3 C2 H2 120.1 . . ?

loop_
_geom_bond_atom_site_label_1
_geom_bond_atom_site_label_2
_geom_bond_distance
_geom_bond_site_symmetry_2
_geom_bond_publ_flag
N5A C13C 1.4542(17) . ?
N5A C6 1.4487(19) . ?
N5A C5 1.4436(19) . ?
C10A N10B 1.386(2) . ?
C10A C6A 1.404(2) . ?
C10A C10 1.398(2) . ?
N12 C13 1.429(2) . ?
N12 C11 1.4266(19) . ?
N12 C1' 1.4224(19) . ?
N13A C13B 1.4526(18) . ?
N13A C14 1.469(2) . ?
N13A C13 1.4714(18) . ?
N10B C13C 1.4419(18) . ?
N10B C11 1.4663(18) . ?
N4B C13B 1.4601(18) . ?
N4B C4A 1.3733(19) . ?
N4B C5 1.443(2) . ?
C13C H13C 0.9800 . ?
C13C C13B 1.511(2) . ?
C6A C6 1.495(2) . ?
C6A C7 1.384(2) . ?
C13B H13B 0.9800 . ?
C6 H6A 0.9700 . ?
C6 H6B 0.9700 . ?
C4A C14A 1.397(2) . ?
C4A C4 1.396(2) . ?
C14 H14A 0.9700 . ?
C14 H14B 0.9700 . ?
C14 C14A 1.490(2) . ?
C14A C1 1.377(2) . ?
C13 H13A 0.9700 . ?
C13 H13D 0.9700 . ?
C11 H11A 0.9700 . ?
C11 H11B 0.9700 . ?
C4 H4 0.9300 . ?
C4 C3 1.373(2) . ?
C10 H10 0.9300 . ?
C10 C9 1.378(2) . ?
C5 H5A 0.9700 . ?
C5 H5B 0.9700 . ?
C1' H1' 0.9800 . ?
C1' C3' 1.485(2) . ?
C1' C2' 1.493(2) . ?
C7 H7 0.9300 . ?
C7 C8 1.377(2) . ?
C1 H1 0.9300 . ?
C1 C2 1.380(3) . ?
C3' H3'A 0.9700 . ?
C3' H3'B 0.9700 . ?
C3' C2' 1.480(3) . ?
C9 H9 0.9300 . ?
C9 C8 1.364(3) . ?
C2' H2'A 0.9700 . ?
C2' H2'B 0.9700 . ?
C8 H8 0.9300 . ?
C3 H3 0.9300 . ?
C3 C2 1.373(3) . ?
C2 H2 0.9300 . ?
